data_7245389
loop_
_publ_author_name
'Ashebr, Tesfay'
'Li, Xiao-Lei'
'Zhao, Chen'
'Yang, Qianqian'
'Tang, Jinkui'

_publ_section_title
;
 Bis-pyrazolone-based dysprosium(III) complexes: zero-field
 single-molecule magnet behavior in the [2 \\times 2] grid DyIII4 cluster
;
_journal_name_full CrystEngComm
_journal_paper_doi 10.1039/D2CE01067D
_journal_year 2022
_chemical_formula_moiety 'C152 H136 Dy2 N34 O12, 2(C6 H15 N)'
_chemical_formula_sum 'C164 H166 Dy2 N36 O12'
_chemical_formula_weight 3158.32
_space_group_crystal_system monoclinic
_space_group_IT_number 15
_space_group_name_Hall '-C 2yc'
_space_group_name_H-M_alt 'C 1 2/c 1'
_atom_sites_solution_hydrogens geom
_atom_sites_solution_primary dual
_audit_creation_date 2022-01-30
_audit_creation_method
;
Olex2 1.3
(compiled 2020.11.12 svn.r5f609507 for OlexSys, GUI svn.r6403)
;
_audit_update_record
;
2022-06-22 deposited with the CCDC.	2022-08-29 downloaded from the CCDC.
;
_cell_angle_alpha 90
_cell_angle_beta 104.510(3)
_cell_angle_gamma 90
_cell_formula_units_Z 4
_cell_length_a 35.329(3)
_cell_length_b 16.6830(14)
_cell_length_c 30.194(2)
_cell_measurement_reflns_used 7078
_cell_measurement_temperature 180.00
_cell_measurement_theta_max 24.20
_cell_measurement_theta_min 2.32
_cell_volume 17229(2)
_computing_molecular_graphics 'Olex2 1.3 (Dolomanov et al., 2009)'
_computing_publication_material 'Olex2 1.3 (Dolomanov et al., 2009)'
_computing_structure_refinement 'SHELXL 2018/3 (Sheldrick, 2015)'
_computing_structure_solution 'SHELXT 2018/2 (Sheldrick, 2018)'
_diffrn_ambient_temperature 180.00
_diffrn_measured_fraction_theta_full 0.991
_diffrn_measured_fraction_theta_max 0.991
_diffrn_measurement_device_type 'CCD area detector'
_diffrn_measurement_method 'phi and omega scans'
_diffrn_radiation_monochromator graphite
_diffrn_radiation_type MoK\a
_diffrn_radiation_wavelength 0.71073
_diffrn_reflns_av_R_equivalents 0.1414
_diffrn_reflns_av_unetI/netI 0.1176
_diffrn_reflns_Laue_measured_fraction_full 0.991
_diffrn_reflns_Laue_measured_fraction_max 0.991
_diffrn_reflns_limit_h_max 38
_diffrn_reflns_limit_h_min -42
_diffrn_reflns_limit_k_max 19
_diffrn_reflns_limit_k_min -19
_diffrn_reflns_limit_l_max 35
_diffrn_reflns_limit_l_min -35
_diffrn_reflns_number 66146
_diffrn_reflns_point_group_measured_fraction_full 0.991
_diffrn_reflns_point_group_measured_fraction_max 0.991
_diffrn_reflns_theta_full 25.177
_diffrn_reflns_theta_max 25.177
_diffrn_reflns_theta_min 2.047
_diffrn_source_current 1.4
_diffrn_source_power 0.07
_diffrn_source_voltage 50.0
_exptl_absorpt_coefficient_mu 0.926
_exptl_absorpt_correction_T_max 0.7452
_exptl_absorpt_correction_T_min 0.5611
_exptl_absorpt_correction_type multi-scan
_exptl_absorpt_process_details
;
SADABS-2016/2 (Bruker,2016/2) was used for absorption correction.
wR2(int) was 0.0904 before and 0.0753 after correction.
The Ratio of minimum to maximum transmission is 0.7530.
The \l/2 correction factor is Not present.
;
_exptl_crystal_colour yellow
_exptl_crystal_colour_primary yellow
_exptl_crystal_density_diffrn 1.218
_exptl_crystal_description block
_exptl_crystal_F_000 6520
_exptl_crystal_size_max 0.14
_exptl_crystal_size_mid 0.12
_exptl_crystal_size_min 0.1
_refine_diff_density_max 1.856
_refine_diff_density_min -0.857
_refine_diff_density_rms 0.125
_refine_ls_extinction_method none
_refine_ls_goodness_of_fit_ref 1.013
_refine_ls_hydrogen_treatment constr
_refine_ls_matrix_type full
_refine_ls_number_parameters 976
_refine_ls_number_reflns 15339
_refine_ls_number_restraints 260
_refine_ls_restrained_S_all 1.047
_refine_ls_R_factor_all 0.1495
_refine_ls_R_factor_gt 0.0778
_refine_ls_shift/su_max 0.004
_refine_ls_shift/su_mean 0.000
_refine_ls_structure_factor_coef Fsqd
_refine_ls_weighting_details 'w=1/[\s^2^(Fo^2^)+(0.1126P)^2^+140.4843P] where P=(Fo^2^+2Fc^2^)/3'
_refine_ls_weighting_scheme calc
_refine_ls_wR_factor_gt 0.1872
_refine_ls_wR_factor_ref 0.2455
_reflns_Friedel_coverage 0.000
_reflns_number_gt 8461
_reflns_number_total 15339
_reflns_threshold_expression 'I > 2\s(I)'
_cod_data_source_file d2ce01067d2.cif
_cod_data_source_block 1
_cod_original_cell_volume 17228(2)
_cod_database_code 7245389
_shelx_shelxl_version_number 2018/3
_shelx_space_group_comment
;
The symmetry employed for this shelxl refinement is uniquely defined
by the following loop, which should always be used as a source of
symmetry information in preference to the above space-group names.
They are only intended as comments.
;
_olex2_refinement_description
;
1. Restrained distances
 C81-C5
 1.5 with sigma of 0.02
 O6-N18
 3.5 with sigma of 0.02
2. Uiso/Uaniso restraints and constraints
C65 \\sim C37 \\sim C39 \\sim C77 \\sim C19 \\sim C73: within 3.8A with sigma
of 0.02 and sigma for terminal atoms of 0.01 within 3.8A
C64 \\sim C74 \\sim C35 \\sim C9 \\sim C69 \\sim C79 \\sim C55 \\sim C21:
within 3.8A with sigma of 0.02 and sigma for terminal atoms of 0.01 within 3.8A
N1 \\sim C81 \\sim C5: within 3.8A with sigma of 0.02 and sigma for terminal
atoms of 0.01 within 3.8A
3.a Secondary CH2 refined with riding coordinates:
 C15(H15A,H15B), C33(H33A,H33B), C67(H67A,H67B)
3.b Aromatic/amide H refined with riding coordinates:
 N4(H4), N3(H3), N13(H13), N14(H14), C20(H20), C30(H30), C34(H34), C40(H40),
 C44(H44), C48(H48), C60(H60), C62(H62), C66(H66), C70(H70), C72(H72), C76(H76),
  C78(H78), C80(H80), C82(H82), C41(H41), C21(H21), C43(H43), C11(H11),
 C45(H45), C49(H49), C25(H25), C51(H51), C13(H13A), C27(H27), C55(H55), C7(H7),
 C59(H59), C31(H31), C35(H35), C9(H9), C73(H73), C37(H37), C19(H19), C77(H77),
 C39(H39)
3.c Tetrahedral OH refined with riding coordinates:
 O6(H6)
3.d Idealised Me refined as rotating group:
 C47(H47A,H47B,H47C), C3(H3A,H3B,H3C), C53(H53A,H53B,H53C), C57(H57A,H57B,
 H57C), C61(H61A,H61B,H61C), C63(H63A,H63B,H63C), C2(H2A,H2B,H2C), C17(H17A,
 H17B,H17C), C71(H71A,H71B,H71C), C75(H75A,H75B,H75C), C79(H79A,H79B,H79C),
 C5(H5A,H5B,H5C)
;
_smtbx_masks_special_details
;
A solvent mask was calculated and 286 electrons were 
found in a volume of 3400\%A^3^ in 1 void per unit cell. 
This is consistent with the presence of 
3[CH3CN] per Asymmetric Unit 
which account for 264 electrons 
per unit cell.
;
_smtbx_masks_void_probe_radius 1.2
_smtbx_masks_void_truncation_radius 1.2
_olex2_submission_special_instructions 'No special instructions were received'

loop_
_space_group_symop_operation_xyz
'x, y, z'
'-x, y, -z+1/2'
'x+1/2, y+1/2, z'
'-x+1/2, y+1/2, -z+1/2'
'-x, -y, -z'
'x, -y, z-1/2'
'-x+1/2, -y+1/2, -z'
'x+1/2, -y+1/2, z-1/2'

loop_
_atom_site_label
_atom_site_type_symbol
_atom_site_fract_x
_atom_site_fract_y
_atom_site_fract_z
_atom_site_U_iso_or_equiv
_atom_site_adp_type
_atom_site_occupancy
_atom_site_site_symmetry_order
_atom_site_calc_flag
_atom_site_refinement_flags_posn
_atom_site_refinement_flags_adp
_atom_site_refinement_flags_occupancy
_atom_site_disorder_assembly
_atom_site_disorder_group
Dy1 Dy 0.54991(2) 0.60184(3) 0.36857(2) 0.04156(17) Uani 1 1 d . . . . .
O2 O 0.52180(17) 0.6965(4) 0.3993(2) 0.0456(16) Uani 1 1 d . . . . .
O3 O 0.57297(16) 0.6876(4) 0.3235(2) 0.0389(14) Uani 1 1 d . . . . .
O1 O 0.61342(17) 0.5492(4) 0.37485(19) 0.0399(15) Uani 1 1 d . . . . .
O4 O 0.50202(18) 0.6366(4) 0.1944(2) 0.0473(17) Uani 1 1 d . . . . .
O5 O 0.44040(18) 0.5249(4) 0.0672(2) 0.0478(16) Uani 1 1 d . . . . .
O6 O 0.68847(19) 0.3683(4) 0.4024(2) 0.0545(18) Uani 1 1 d D . . . .
H6 H 0.685213 0.318953 0.405599 0.082 Uiso 1 1 calc R U . . .
N2 N 0.60331(19) 0.6714(4) 0.4298(2) 0.0369(17) Uani 1 1 d . . . . .
N4 N 0.6730(2) 0.5209(4) 0.4217(3) 0.0429(19) Uani 1 1 d . . . . .
H4 H 0.680033 0.488502 0.402125 0.051 Uiso 1 1 calc R U . . .
N10 N 0.6213(2) 0.7887(4) 0.3363(3) 0.0433(19) Uani 1 1 d . . . . .
N12 N 0.5990(2) 0.5828(5) 0.2426(3) 0.047(2) Uani 1 1 d . . . . .
N3 N 0.6382(2) 0.6269(4) 0.4372(3) 0.0408(19) Uani 1 1 d . . . . .
H3 H 0.658571 0.639774 0.459511 0.049 Uiso 1 1 calc R U . . .
N17 N 0.4486(2) 0.4440(5) 0.0074(3) 0.047(2) Uani 1 1 d . . . . .
N13 N 0.5649(2) 0.6257(5) 0.2360(3) 0.0440(19) Uani 1 1 d . . . . .
H13 H 0.563124 0.667483 0.253190 0.053 Uiso 1 1 calc R U . . .
N5 N 0.6954(2) 0.5296(5) 0.4663(3) 0.048(2) Uani 1 1 d . . . . .
N11 N 0.6571(2) 0.8046(5) 0.3273(3) 0.049(2) Uani 1 1 d . . . . .
N14 N 0.5409(2) 0.5379(5) 0.1777(3) 0.051(2) Uani 1 1 d . . . . .
H14 H 0.561932 0.507784 0.186775 0.061 Uiso 1 1 calc R U . . .
N15 N 0.5132(2) 0.5219(5) 0.1377(3) 0.046(2) Uani 1 1 d . . . . .
C1 C 0.6063(3) 0.7159(5) 0.3183(3) 0.037(2) Uani 1 1 d . . . . .
N6 N 0.7890(2) 0.3840(5) 0.4142(3) 0.054(2) Uani 1 1 d . . . . .
N7 N 0.7520(2) 0.3499(5) 0.3964(3) 0.047(2) Uani 1 1 d . . . . .
C4 C 0.6334(3) 0.6863(5) 0.2961(3) 0.038(2) Uani 1 1 d . . . . .
N9 N 0.5062(2) 0.8110(5) 0.4352(3) 0.055(2) Uani 1 1 d . . . . .
C6 C 0.6398(3) 0.5651(5) 0.4099(3) 0.039(2) Uani 1 1 d . . . . .
N18 N 0.6389(3) 0.2922(5) 0.4520(3) 0.063(2) Uani 1 1 d D . . . .
C8 C 0.6643(3) 0.7421(6) 0.3037(3) 0.046(2) Uani 1 1 d . . . . .
C10 C 0.6403(3) 0.7522(5) 0.4923(3) 0.044(2) Uani 1 1 d . . . . .
C12 C 0.7840(3) 0.4358(5) 0.4444(3) 0.042(2) Uani 1 1 d . . . . .
N16 N 0.4756(3) 0.3885(5) -0.0012(3) 0.063(2) Uani 1 1 d . . . . .
C14 C 0.6036(3) 0.7311(5) 0.4578(3) 0.040(2) Uani 1 1 d . . . . .
C16 C 0.6304(2) 0.6108(5) 0.2703(3) 0.040(2) Uani 1 1 d . . . . .
C18 C 0.6039(3) 0.8509(5) 0.3571(3) 0.042(2) Uani 1 1 d . . . . .
C20 C 0.7267(3) 0.5079(6) 0.3184(3) 0.048(2) Uani 1 1 d . . . . .
H20 H 0.744658 0.501522 0.347440 0.057 Uiso 1 1 calc R U . . .
N1 N 0.5483(3) 0.4915(6) 0.3104(3) 0.077(3) Uani 1 1 d . U . . .
C22 C 0.7444(3) 0.4397(6) 0.4478(3) 0.043(2) Uani 1 1 d . . . . .
N8 N 0.5243(3) 0.8689(6) 0.4666(4) 0.071(3) Uani 1 1 d . . . . .
C24 C 0.7347(3) 0.4726(6) 0.2812(4) 0.052(3) Uani 1 1 d . . . . .
C26 C 0.7281(3) 0.4908(5) 0.4775(3) 0.041(2) Uani 1 1 d . . . . .
C28 C 0.4127(3) 0.4503(6) -0.0257(3) 0.052(3) Uani 1 1 d . . . . .
C30 C 0.6934(3) 0.5525(6) 0.3152(3) 0.046(2) Uani 1 1 d . . . . .
H30 H 0.688691 0.576644 0.341835 0.056 Uiso 1 1 calc R U . . .
C32 C 0.4610(3) 0.4752(6) 0.0509(3) 0.044(2) Uani 1 1 d . . . . .
C34 C 0.7811(3) 0.2477(6) 0.3587(4) 0.054(3) Uani 1 1 d . . . . .
H34 H 0.805914 0.259887 0.378485 0.065 Uiso 1 1 calc R U . . .
C36 C 0.5680(3) 0.7774(6) 0.4552(3) 0.045(2) Uani 1 1 d . . . . .
C38 C 0.7480(3) 0.2877(6) 0.3631(3) 0.046(2) Uani 1 1 d . . . . .
C40 C 0.6718(3) 0.7869(6) 0.4790(3) 0.049(2) Uani 1 1 d . . . . .
H40 H 0.669396 0.799747 0.447785 0.059 Uiso 1 1 calc R U . . .
C42 C 0.5346(2) 0.6017(6) 0.2026(3) 0.039(2) Uani 1 1 d . . . . .
C44 C 0.3499(3) 0.5095(7) -0.0549(4) 0.057(3) Uani 1 1 d . . . . .
H44 H 0.330982 0.548556 -0.052387 0.068 Uiso 1 1 calc R U . . .
C46 C 0.7488(3) 0.4978(5) 0.5264(3) 0.043(2) Uani 1 1 d . . . . .
C48 C 0.6452(3) 0.7337(7) 0.5384(3) 0.057(3) Uani 1 1 d . . . . .
H48 H 0.624762 0.708200 0.548335 0.069 Uiso 1 1 calc R U . . .
C50 C 0.7239(3) 0.3845(6) 0.4151(3) 0.043(2) Uani 1 1 d . . . . .
C52 C 0.7819(3) 0.5033(6) 0.6213(3) 0.055(3) Uani 1 1 d . . . . .
C54 C 0.6666(3) 0.5624(5) 0.2732(3) 0.044(2) Uani 1 1 d . . . . .
C56 C 0.7106(3) 0.7873(6) 0.5574(4) 0.053(3) Uani 1 1 d . . . . .
C58 C 0.5312(3) 0.7556(6) 0.4274(3) 0.046(2) Uani 1 1 d . . . . .
C60 C 0.6742(3) 0.5265(6) 0.2359(4) 0.052(3) Uani 1 1 d . . . . .
H60 H 0.655922 0.532006 0.207043 0.063 Uiso 1 1 calc R U . . .
C62 C 0.4043(3) 0.3940(7) -0.0617(4) 0.059(3) Uani 1 1 d . . . . .
H62 H 0.423160 0.354933 -0.064362 0.071 Uiso 1 1 calc R U . . .
C64 C 0.5215(3) 0.4600(6) 0.1150(3) 0.047(2) Uani 1 1 d . U . . .
C66 C 0.3862(3) 0.5088(6) -0.0233(4) 0.055(3) Uani 1 1 d . . . . .
H66 H 0.392571 0.548831 -0.000191 0.065 Uiso 1 1 calc R U . . .
C68 C 0.4971(3) 0.4399(6) 0.0702(3) 0.046(2) Uani 1 1 d . . . . .
C70 C 0.5640(3) 0.8547(6) 0.3507(4) 0.053(3) Uani 1 1 d . . . . .
H70 H 0.547570 0.813902 0.334291 0.064 Uiso 1 1 calc R U . . .
C72 C 0.7062(3) 0.8026(6) 0.5108(4) 0.055(3) Uani 1 1 d . . . . .
H72 H 0.727601 0.824279 0.500946 0.066 Uiso 1 1 calc R U . . .
C74 C 0.5554(3) 0.4062(6) 0.1338(3) 0.053(2) Uani 1 1 d . U . . .
C76 C 0.7081(3) 0.4820(6) 0.2389(4) 0.058(3) Uani 1 1 d . . . . .
H76 H 0.712972 0.458245 0.212303 0.070 Uiso 1 1 calc R U . . .
C78 C 0.7448(3) 0.5640(6) 0.5526(3) 0.046(2) Uani 1 1 d . . . . .
H78 H 0.730329 0.608768 0.537987 0.056 Uiso 1 1 calc R U . . .
C80 C 0.6283(3) 0.9097(6) 0.3822(4) 0.054(3) Uani 1 1 d . . . . .
H80 H 0.655785 0.906471 0.386563 0.065 Uiso 1 1 calc R U . . .
C82 C 0.5485(3) 0.9194(6) 0.3688(4) 0.063(3) Uani 1 1 d . . . . .
H82 H 0.520945 0.923446 0.363536 0.076 Uiso 1 1 calc R U . . .
C41 C 0.6804(3) 0.7528(7) 0.5699(4) 0.063(3) Uani 1 1 d . . . . .
H41 H 0.683125 0.740896 0.601306 0.075 Uiso 1 1 calc R U . . .
C21 C 0.5929(4) 0.4254(8) 0.1338(4) 0.070(3) Uani 1 1 d . U . . .
H21 H 0.598471 0.476433 0.122955 0.085 Uiso 1 1 calc R U . . .
C43 C 0.7777(3) 0.1893(6) 0.3251(4) 0.057(3) Uani 1 1 d . . . . .
H43 H 0.800507 0.162218 0.321872 0.069 Uiso 1 1 calc R U . . .
C11 C 0.7124(3) 0.2677(7) 0.3351(4) 0.064(3) Uani 1 1 d . . . . .
H11 H 0.689415 0.294356 0.338294 0.077 Uiso 1 1 calc R U . . .
C45 C 0.7864(3) 0.4368(6) 0.5961(4) 0.059(3) Uani 1 1 d . . . . .
H45 H 0.800412 0.391764 0.611096 0.070 Uiso 1 1 calc R U . . .
C23 C 0.5620(4) 0.8463(6) 0.4784(4) 0.058(3) Uani 1 1 d . . . . .
C47 C 0.8173(3) 0.4857(6) 0.4692(4) 0.058(3) Uani 1 1 d . . . . .
H47A H 0.840159 0.474953 0.457138 0.087 Uiso 1 1 calc R U . . .
H47B H 0.823609 0.472686 0.501847 0.087 Uiso 1 1 calc R U . . .
H47C H 0.810298 0.542506 0.464874 0.087 Uiso 1 1 calc R U . . .
C3 C 0.6994(3) 0.7441(6) 0.2851(4) 0.059(3) Uani 1 1 d . . . . .
H3A H 0.713295 0.692931 0.291419 0.089 Uiso 1 1 calc R U . . .
H3B H 0.716639 0.787719 0.299603 0.089 Uiso 1 1 calc R U . . .
H3C H 0.691290 0.752944 0.251978 0.089 Uiso 1 1 calc R U . . .
C49 C 0.7611(3) 0.5675(6) 0.5991(4) 0.057(3) Uani 1 1 d . . . . .
H49 H 0.757953 0.614199 0.615846 0.068 Uiso 1 1 calc R U . . .
C25 C 0.7708(3) 0.4342(7) 0.5492(4) 0.055(3) Uani 1 1 d . . . . .
H25 H 0.775112 0.388420 0.532433 0.065 Uiso 1 1 calc R U . . .
C51 C 0.3411(3) 0.4540(8) -0.0899(4) 0.069(3) Uani 1 1 d . . . . .
H51 H 0.316432 0.455574 -0.111609 0.082 Uiso 1 1 calc R U . . .
C13 C 0.3681(3) 0.3962(7) -0.0931(4) 0.070(3) Uani 1 1 d . . . . .
H13A H 0.361899 0.357669 -0.117039 0.085 Uiso 1 1 calc R U . . .
C53 C 0.7717(4) 0.4241(8) 0.2851(5) 0.082(4) Uani 1 1 d . . . . .
H53A H 0.790378 0.455525 0.273084 0.124 Uiso 1 1 calc R U . . .
H53B H 0.765382 0.374487 0.267366 0.124 Uiso 1 1 calc R U . . .
H53C H 0.783271 0.410975 0.317244 0.124 Uiso 1 1 calc R U . . .
C27 C 0.6121(4) 0.9719(7) 0.4005(4) 0.068(3) Uani 1 1 d . . . . .
H27 H 0.628629 1.011723 0.417853 0.082 Uiso 1 1 calc R U . . .
C55 C 0.6234(4) 0.3708(8) 0.1496(4) 0.078(3) Uani 1 1 d . U . . .
H55 H 0.649398 0.382989 0.148388 0.093 Uiso 1 1 calc R U . . .
C7 C 0.5714(4) 0.9779(7) 0.3941(5) 0.078(4) Uani 1 1 d . . . . .
H7 H 0.560080 1.021098 0.406783 0.094 Uiso 1 1 calc R U . . .
C57 C 0.5903(4) 0.8999(7) 0.5103(5) 0.082(4) Uani 1 1 d . . . . .
H57A H 0.598444 0.874596 0.540463 0.123 Uiso 1 1 calc R U . . .
H57B H 0.577827 0.951456 0.512964 0.123 Uiso 1 1 calc R U . . .
H57C H 0.613317 0.908609 0.498215 0.123 Uiso 1 1 calc R U . . .
C29 C 0.5039(3) 0.3871(6) 0.0366(4) 0.057(3) Uani 1 1 d . . . . .
C59 C 0.7430(4) 0.1702(7) 0.2970(4) 0.067(3) Uani 1 1 d . . . . .
H59 H 0.741137 0.130712 0.273902 0.081 Uiso 1 1 calc R U . . .
C15 C 0.6043(3) 0.3431(8) 0.4350(4) 0.072(3) Uani 1 1 d . . . . .
H15A H 0.585410 0.331804 0.453560 0.086 Uiso 1 1 calc R U . . .
H15B H 0.612417 0.399779 0.440381 0.086 Uiso 1 1 calc R U . . .
C61 C 0.7492(3) 0.8076(8) 0.5908(4) 0.081(4) Uani 1 1 d . . . . .
H61A H 0.766482 0.760768 0.594907 0.122 Uiso 1 1 calc R U . . .
H61B H 0.744540 0.822975 0.620255 0.122 Uiso 1 1 calc R U . . .
H61C H 0.761605 0.852317 0.578646 0.122 Uiso 1 1 calc R U . . .
C31 C 0.7098(4) 0.2096(8) 0.3027(4) 0.077(4) Uani 1 1 d . . . . .
H31 H 0.684904 0.195845 0.283712 0.093 Uiso 1 1 calc R U . . .
C63 C 0.8002(4) 0.5066(7) 0.6725(4) 0.075(4) Uani 1 1 d . . . . .
H63A H 0.779537 0.508595 0.688879 0.113 Uiso 1 1 calc R U . . .
H63B H 0.816600 0.554609 0.679739 0.113 Uiso 1 1 calc R U . . .
H63C H 0.816325 0.458772 0.681921 0.113 Uiso 1 1 calc R U . . .
C2 C 0.7007(4) 0.2767(7) 0.5122(4) 0.073(3) Uani 1 1 d . . . . .
H2A H 0.714964 0.285305 0.488615 0.110 Uiso 1 1 calc R U . . .
H2B H 0.697661 0.219091 0.516506 0.110 Uiso 1 1 calc R U . . .
H2C H 0.715430 0.300624 0.541071 0.110 Uiso 1 1 calc R U . . .
C65 C 0.4658(4) 0.8185(8) 0.4154(6) 0.088(4) Uani 1 1 d . U . . .
C33 C 0.6625(4) 0.3140(7) 0.4981(4) 0.065(3) Uani 1 1 d . . . . .
H33A H 0.666050 0.372910 0.499293 0.077 Uiso 1 1 calc R U . . .
H33B H 0.647494 0.299716 0.520620 0.077 Uiso 1 1 calc R U . . .
C67 C 0.6348(4) 0.2068(7) 0.4418(5) 0.084(4) Uani 1 1 d . . . . .
H67A H 0.660720 0.180411 0.449409 0.101 Uiso 1 1 calc R U . . .
H67B H 0.622426 0.198271 0.408912 0.101 Uiso 1 1 calc R U . . .
C17 C 0.5381(4) 0.3345(8) 0.0361(5) 0.085(4) Uani 1 1 d . . . . .
H17A H 0.532698 0.304221 0.007364 0.128 Uiso 1 1 calc R U . . .
H17B H 0.542447 0.297060 0.061909 0.128 Uiso 1 1 calc R U . . .
H17C H 0.561405 0.367618 0.038689 0.128 Uiso 1 1 calc R U . . .
C69 C 0.6146(5) 0.2991(9) 0.1670(5) 0.089(3) Uani 1 1 d . U . . .
C35 C 0.5479(4) 0.3330(8) 0.1511(4) 0.082(3) Uani 1 1 d . U . . .
H35 H 0.521961 0.319330 0.151783 0.099 Uiso 1 1 calc R U . . .
C71 C 0.5842(4) 0.3339(10) 0.3871(5) 0.096(5) Uani 1 1 d . . . . .
H71A H 0.602881 0.340941 0.368266 0.144 Uiso 1 1 calc R U . . .
H71B H 0.563500 0.374262 0.378639 0.144 Uiso 1 1 calc R U . . .
H71C H 0.572652 0.280197 0.381993 0.144 Uiso 1 1 calc R U . . .
C9 C 0.5779(5) 0.2798(9) 0.1673(5) 0.088(3) Uani 1 1 d . U . . .
H9 H 0.572564 0.229083 0.178745 0.106 Uiso 1 1 calc R U . . .
C73 C 0.4477(4) 0.7762(9) 0.3749(7) 0.109(4) Uani 1 1 d . U . . .
H73 H 0.462582 0.741199 0.361023 0.131 Uiso 1 1 calc R U . . .
C37 C 0.4426(4) 0.8692(9) 0.4339(7) 0.110(4) Uani 1 1 d . U . . .
H37 H 0.453356 0.899146 0.460852 0.132 Uiso 1 1 calc R U . . .
C75 C 0.6085(5) 0.1715(9) 0.4716(7) 0.128(6) Uani 1 1 d . . . . .
H75A H 0.582174 0.194276 0.461699 0.191 Uiso 1 1 calc R U . . .
H75B H 0.619782 0.184996 0.503840 0.191 Uiso 1 1 calc R U . . .
H75C H 0.607099 0.113108 0.468104 0.191 Uiso 1 1 calc R U . . .
C19 C 0.4086(4) 0.7867(9) 0.3562(7) 0.113(4) Uani 1 1 d . U . . .
H19 H 0.396471 0.758770 0.328911 0.136 Uiso 1 1 calc R U . . .
C77 C 0.3866(4) 0.8354(10) 0.3753(8) 0.116(4) Uani 1 1 d . U . . .
H77 H 0.359280 0.840656 0.362119 0.140 Uiso 1 1 calc R U . . .
C39 C 0.4034(5) 0.8748(11) 0.4118(8) 0.124(4) Uani 1 1 d . U . . .
H39 H 0.387683 0.910024 0.424406 0.148 Uiso 1 1 calc R U . . .
C79 C 0.6488(4) 0.2391(9) 0.1832(5) 0.098(3) Uani 1 1 d . U . . .
H79A H 0.646867 0.196551 0.160406 0.147 Uiso 1 1 calc R U . . .
H79B H 0.647461 0.215508 0.212533 0.147 Uiso 1 1 calc R U . . .
H79C H 0.673745 0.267356 0.187041 0.147 Uiso 1 1 calc R U . . .
C5 C 0.6060(6) 0.3955(10) 0.2775(6) 0.120(4) Uani 1 1 d D U . . .
H5A H 0.601901 0.399166 0.244259 0.180 Uiso 1 1 calc R U . . .
H5B H 0.604880 0.339210 0.286368 0.180 Uiso 1 1 calc R U . . .
H5C H 0.631575 0.417940 0.292604 0.180 Uiso 1 1 calc R U . . .
C81 C 0.5719(6) 0.4458(11) 0.2930(6) 0.130(5) Uani 1 1 d D U . . .

loop_
_atom_site_aniso_label
_atom_site_aniso_U_11
_atom_site_aniso_U_22
_atom_site_aniso_U_33
_atom_site_aniso_U_23
_atom_site_aniso_U_13
_atom_site_aniso_U_12
Dy1 0.0352(3) 0.0477(3) 0.0369(3) 0.0043(2) -0.00023(18) 0.0001(2)
O2 0.029(3) 0.055(4) 0.052(4) -0.001(3) 0.008(3) 0.008(3)
O3 0.027(3) 0.047(4) 0.041(4) -0.001(3) 0.007(3) -0.003(3)
O1 0.030(3) 0.053(4) 0.030(3) -0.003(3) -0.004(3) 0.001(3)
O4 0.032(3) 0.064(4) 0.033(3) -0.019(3) -0.016(3) 0.009(3)
O5 0.035(4) 0.060(4) 0.043(4) -0.010(3) 0.000(3) 0.004(3)
O6 0.045(4) 0.059(4) 0.053(4) -0.001(3) 0.001(4) 0.002(3)
N2 0.022(4) 0.051(4) 0.034(4) 0.000(3) -0.001(3) 0.003(3)
N4 0.039(4) 0.051(5) 0.036(4) 0.000(4) 0.005(4) 0.011(4)
N10 0.035(4) 0.046(5) 0.046(5) -0.002(4) 0.006(4) 0.000(3)
N12 0.030(4) 0.063(5) 0.043(5) 0.000(4) 0.002(4) 0.004(4)
N3 0.025(4) 0.052(5) 0.039(4) -0.009(3) -0.005(3) 0.011(3)
N17 0.044(5) 0.057(5) 0.037(4) -0.007(4) 0.007(4) 0.001(4)
N13 0.034(4) 0.053(5) 0.039(4) -0.010(3) -0.002(4) 0.007(3)
N5 0.044(5) 0.047(5) 0.046(5) 0.002(4) 0.001(4) 0.013(4)
N11 0.036(5) 0.056(5) 0.053(5) 0.001(4) 0.009(4) -0.009(4)
N14 0.038(4) 0.058(5) 0.044(5) -0.021(4) -0.013(4) 0.011(4)
N15 0.033(4) 0.062(5) 0.034(4) -0.014(4) -0.006(4) 0.003(4)
C1 0.035(5) 0.038(5) 0.032(5) -0.001(4) -0.006(4) 0.002(4)
N6 0.032(4) 0.064(6) 0.060(5) -0.008(4) 0.000(4) -0.001(4)
N7 0.039(5) 0.049(5) 0.050(5) -0.002(4) 0.006(4) 0.005(4)
C4 0.033(5) 0.047(5) 0.029(5) 0.003(4) 0.002(4) 0.002(4)
N9 0.034(5) 0.066(6) 0.067(6) -0.002(5) 0.016(4) 0.006(4)
C6 0.029(5) 0.047(5) 0.045(6) -0.003(4) 0.014(4) -0.002(4)
N18 0.058(6) 0.057(6) 0.066(6) 0.003(5) 0.001(5) 0.011(4)
C8 0.039(6) 0.060(6) 0.036(5) -0.005(5) 0.007(4) -0.002(5)
C10 0.052(6) 0.042(5) 0.036(5) -0.007(4) 0.005(5) 0.000(4)
C12 0.040(5) 0.036(5) 0.050(6) -0.002(4) 0.008(5) -0.003(4)
N16 0.052(5) 0.071(6) 0.059(6) -0.025(5) 0.003(5) 0.009(5)
C14 0.037(5) 0.046(5) 0.034(5) 0.006(4) 0.005(4) -0.003(4)
C16 0.028(5) 0.050(5) 0.037(5) -0.001(4) 0.000(4) 0.000(4)
C18 0.046(6) 0.042(5) 0.036(5) 0.003(4) 0.005(5) -0.003(4)
C20 0.033(5) 0.063(6) 0.046(6) 0.004(5) 0.005(5) 0.006(5)
N1 0.099(8) 0.074(6) 0.060(6) 0.017(5) 0.026(5) 0.011(5)
C22 0.035(5) 0.048(5) 0.041(5) 0.004(4) 0.000(4) 0.006(4)
N8 0.068(7) 0.067(6) 0.077(7) -0.015(5) 0.020(6) 0.015(5)
C24 0.047(6) 0.046(6) 0.068(7) 0.016(5) 0.021(6) 0.007(5)
C26 0.036(5) 0.035(5) 0.048(6) 0.001(4) 0.002(4) 0.003(4)
C28 0.043(6) 0.067(7) 0.040(6) -0.010(5) -0.002(5) -0.003(5)
C30 0.043(6) 0.051(6) 0.041(5) 0.001(4) 0.003(5) -0.004(4)
C32 0.037(5) 0.051(6) 0.048(6) -0.016(5) 0.016(5) -0.007(4)
C34 0.051(6) 0.059(6) 0.051(6) 0.007(5) 0.012(5) 0.011(5)
C36 0.040(5) 0.050(6) 0.044(6) 0.002(4) 0.013(5) 0.005(4)
C38 0.041(6) 0.049(6) 0.046(6) -0.004(4) 0.007(5) 0.003(4)
C40 0.047(6) 0.049(6) 0.045(6) 0.000(5) -0.002(5) -0.004(5)
C42 0.027(4) 0.062(6) 0.022(4) -0.015(4) -0.005(3) 0.010(4)
C44 0.045(6) 0.070(7) 0.050(6) -0.005(5) 0.003(5) -0.001(5)
C46 0.034(5) 0.044(5) 0.049(6) 0.000(4) 0.003(4) 0.002(4)
C48 0.050(6) 0.080(8) 0.041(6) -0.003(5) 0.008(5) -0.012(5)
C50 0.031(5) 0.053(6) 0.041(5) 0.005(4) -0.001(4) 0.001(4)
C52 0.058(7) 0.059(7) 0.041(6) 0.000(5) 0.001(5) -0.023(5)
C54 0.041(6) 0.043(5) 0.045(6) -0.007(4) 0.004(5) -0.006(4)
C56 0.049(6) 0.040(5) 0.060(7) -0.001(5) -0.004(5) -0.006(5)
C58 0.041(6) 0.044(6) 0.049(6) 0.013(5) 0.005(5) 0.015(4)
C60 0.042(6) 0.056(6) 0.056(7) -0.005(5) 0.005(5) -0.002(5)
C62 0.054(6) 0.060(7) 0.059(7) -0.010(6) 0.007(5) -0.008(5)
C64 0.042(5) 0.055(5) 0.041(5) -0.001(4) 0.008(4) 0.006(4)
C66 0.048(6) 0.056(6) 0.056(7) -0.012(5) 0.005(5) 0.003(5)
C68 0.047(6) 0.049(6) 0.039(5) -0.008(4) 0.004(5) 0.002(4)
C70 0.055(7) 0.042(6) 0.057(7) 0.003(5) 0.005(5) 0.002(5)
C72 0.042(6) 0.047(6) 0.068(7) 0.012(5) 0.000(5) -0.004(5)
C74 0.058(5) 0.062(5) 0.041(5) 0.003(4) 0.015(4) 0.016(5)
C76 0.054(7) 0.059(7) 0.062(7) -0.009(5) 0.014(6) 0.002(5)
C78 0.036(5) 0.051(6) 0.050(6) -0.001(5) 0.008(5) 0.000(4)
C80 0.053(6) 0.052(6) 0.058(6) -0.002(5) 0.011(5) -0.007(5)
C82 0.056(7) 0.046(6) 0.083(8) -0.003(6) 0.010(6) 0.009(5)
C41 0.072(8) 0.060(7) 0.044(6) 0.001(5) -0.007(6) -0.007(6)
C21 0.072(5) 0.086(6) 0.054(5) -0.002(5) 0.016(5) 0.017(5)
C43 0.063(7) 0.054(6) 0.056(7) -0.007(5) 0.017(6) 0.007(5)
C11 0.055(7) 0.072(8) 0.058(7) -0.018(6) 0.002(6) -0.001(6)
C45 0.060(7) 0.052(6) 0.055(7) 0.007(5) -0.001(6) 0.007(5)
C23 0.070(8) 0.056(7) 0.049(6) -0.002(5) 0.018(6) 0.005(6)
C47 0.047(6) 0.060(7) 0.059(7) -0.009(5) -0.002(5) 0.006(5)
C3 0.047(6) 0.062(7) 0.067(7) -0.014(6) 0.011(6) -0.013(5)
C49 0.063(7) 0.049(6) 0.055(7) -0.011(5) 0.007(6) -0.008(5)
C25 0.042(6) 0.062(6) 0.054(7) -0.006(5) 0.002(5) 0.003(5)
C51 0.041(6) 0.103(10) 0.054(7) -0.013(7) -0.005(5) -0.008(6)
C13 0.064(8) 0.079(8) 0.055(7) -0.026(6) -0.010(6) -0.018(7)
C53 0.074(9) 0.094(10) 0.089(10) 0.025(8) 0.040(8) 0.040(7)
C27 0.061(8) 0.056(7) 0.085(9) -0.024(6) 0.011(7) -0.008(6)
C55 0.081(6) 0.094(6) 0.059(5) 0.007(5) 0.019(5) 0.030(5)
C7 0.086(10) 0.052(7) 0.098(10) -0.021(7) 0.024(8) 0.004(6)
C57 0.086(9) 0.072(8) 0.087(9) -0.031(7) 0.016(8) -0.001(7)
C29 0.048(6) 0.067(7) 0.052(6) -0.013(5) 0.004(5) -0.002(5)
C59 0.081(9) 0.062(7) 0.058(7) -0.015(6) 0.015(7) -0.007(6)
C15 0.052(7) 0.079(8) 0.082(9) 0.026(7) 0.010(7) 0.013(6)
C61 0.056(7) 0.085(9) 0.082(9) -0.002(7) -0.021(7) -0.013(6)
C31 0.066(8) 0.083(9) 0.076(9) -0.016(7) 0.005(7) -0.010(7)
C63 0.098(10) 0.062(7) 0.056(7) 0.003(6) 0.003(7) -0.017(7)
C2 0.083(9) 0.066(8) 0.068(8) 0.006(6) 0.012(7) 0.011(7)
C65 0.045(6) 0.080(7) 0.144(10) 0.023(7) 0.031(6) 0.015(5)
C33 0.074(8) 0.056(7) 0.068(8) -0.002(6) 0.025(7) -0.001(6)
C67 0.081(9) 0.048(7) 0.117(12) 0.001(7) 0.012(9) 0.008(6)
C17 0.077(9) 0.098(10) 0.075(9) -0.043(8) 0.008(7) 0.014(7)
C69 0.090(6) 0.104(6) 0.072(6) 0.013(5) 0.019(5) 0.046(6)
C35 0.091(6) 0.084(6) 0.074(6) 0.011(5) 0.023(5) 0.024(5)
C71 0.077(10) 0.132(13) 0.079(10) 0.028(9) 0.022(8) 0.015(9)
C9 0.100(6) 0.093(6) 0.075(6) 0.014(5) 0.027(5) 0.029(5)
C73 0.041(6) 0.101(8) 0.173(10) 0.011(8) 0.006(7) 0.016(6)
C37 0.060(6) 0.108(8) 0.167(10) 0.006(7) 0.037(7) 0.032(6)
C75 0.132(16) 0.082(11) 0.172(19) 0.007(11) 0.045(15) 0.000(10)
C19 0.045(6) 0.099(8) 0.184(10) 0.017(8) 0.007(7) 0.014(6)
C77 0.050(7) 0.106(8) 0.188(11) 0.027(8) 0.021(7) 0.010(6)
C39 0.067(7) 0.126(9) 0.180(11) 0.016(8) 0.036(8) 0.034(7)
C79 0.102(5) 0.109(5) 0.082(5) 0.012(5) 0.018(5) 0.037(5)
C5 0.161(10) 0.109(8) 0.092(7) 0.005(7) 0.035(7) 0.006(7)
C81 0.169(12) 0.120(10) 0.095(9) 0.009(8) 0.024(9) -0.004(9)

loop_
_atom_type_symbol
_atom_type_description
_atom_type_scat_dispersion_real
_atom_type_scat_dispersion_imag
_atom_type_scat_source
C C 0.0033 0.0016 'International Tables Vol C Tables 4.2.6.8 and 6.1.1.4'
H H 0.0000 0.0000 'International Tables Vol C Tables 4.2.6.8 and 6.1.1.4'
Dy Dy -0.1892 4.4098 'International Tables Vol C Tables 4.2.6.8 and 6.1.1.4'
N N 0.0061 0.0033 'International Tables Vol C Tables 4.2.6.8 and 6.1.1.4'
O O 0.0106 0.0060 'International Tables Vol C Tables 4.2.6.8 and 6.1.1.4'

loop_
_geom_angle_atom_site_label_1
_geom_angle_atom_site_label_2
_geom_angle_atom_site_label_3
_geom_angle
_geom_angle_site_symmetry_1
_geom_angle_site_symmetry_3
_geom_angle_publ_flag
O2 Dy1 O3 93.9(2) . . ?
O2 Dy1 O1 138.8(2) . . ?
O2 Dy1 O4 79.7(2) . 2_655 ?
O2 Dy1 O5 91.9(2) . 2_655 ?
O2 Dy1 N2 72.4(2) . . ?
O2 Dy1 N15 85.9(3) . 2_655 ?
O2 Dy1 N1 152.0(3) . . ?
O3 Dy1 O1 78.8(2) . . ?
O3 Dy1 O4 71.6(2) . 2_655 ?
O3 Dy1 O5 150.2(2) . 2_655 ?
O3 Dy1 N2 80.6(2) . . ?
O3 Dy1 N15 136.2(2) . 2_655 ?
O3 Dy1 N1 89.5(3) . . ?
O1 Dy1 N2 66.4(2) . . ?
O1 Dy1 N15 127.0(2) . 2_655 ?
O1 Dy1 N1 69.1(3) . . ?
O4 Dy1 O1 133.2(2) 2_655 . ?
O4 Dy1 N2 138.8(2) 2_655 . ?
O4 Dy1 N15 65.3(2) 2_655 2_655 ?
O4 Dy1 N1 75.1(3) 2_655 . ?
O5 Dy1 O1 77.7(2) 2_655 . ?
O5 Dy1 O4 138.1(2) 2_655 2_655 ?
O5 Dy1 N2 73.4(2) 2_655 . ?
O5 Dy1 N15 73.3(2) 2_655 2_655 ?
O5 Dy1 N1 98.8(3) 2_655 . ?
N2 Dy1 N15 139.3(2) . 2_655 ?
N1 Dy1 N2 135.5(3) . . ?
N1 Dy1 N15 72.7(3) . 2_655 ?
C58 O2 Dy1 139.6(6) . . ?
C1 O3 Dy1 140.1(5) . . ?
C6 O1 Dy1 118.6(6) . . ?
C42 O4 Dy1 122.2(5) . 2_655 ?
C32 O5 Dy1 135.6(6) . 2_655 ?
C50 O6 H6 109.5 . . ?
N3 N2 Dy1 109.4(5) . . ?
C14 N2 Dy1 134.2(6) . . ?
C14 N2 N3 115.8(7) . . ?
N5 N4 H4 121.9 . . ?
C6 N4 H4 121.9 . . ?
C6 N4 N5 116.2(7) . . ?
N11 N10 C18 117.5(7) . . ?
C1 N10 N11 111.7(7) . . ?
C1 N10 C18 130.3(8) . . ?
C16 N12 N13 118.9(8) . . ?
N2 N3 H3 120.6 . . ?
C6 N3 N2 118.8(7) . . ?
C6 N3 H3 120.6 . . ?
N16 N17 C28 116.8(8) . . ?
C32 N17 N16 111.0(8) . . ?
C32 N17 C28 131.6(9) . . ?
N12 N13 H13 121.3 . . ?
C42 N13 N12 117.5(7) . . ?
C42 N13 H13 121.3 . . ?
C26 N5 N4 117.0(8) . . ?
C8 N11 N10 105.2(7) . . ?
N15 N14 H14 121.3 . . ?
C42 N14 H14 121.3 . . ?
C42 N14 N15 117.3(7) . . ?
N14 N15 Dy1 112.2(5) . 2_655 ?
C64 N15 Dy1 132.3(6) . 2_655 ?
C64 N15 N14 114.1(8) . . ?
O3 C1 N10 122.4(8) . . ?
O3 C1 C4 132.5(8) . . ?
N10 C1 C4 105.0(8) . . ?
C12 N6 N7 105.0(8) . . ?
N6 N7 C38 118.7(8) . . ?
C50 N7 N6 111.7(8) . . ?
C50 N7 C38 129.6(8) . . ?
C1 C4 C8 106.6(8) . . ?
C1 C4 C16 126.3(8) . . ?
C8 C4 C16 127.0(9) . . ?
N8 N9 C65 118.0(10) . . ?
C58 N9 N8 113.1(8) . . ?
C58 N9 C65 128.9(11) . . ?
O1 C6 N4 121.3(8) . . ?
O1 C6 N3 123.4(8) . . ?
N3 C6 N4 115.3(8) . . ?
C15 N18 C33 114.2(9) . . ?
C67 N18 C15 117.4(10) . . ?
C67 N18 C33 116.3(9) . . ?
N11 C8 C4 111.3(9) . . ?
N11 C8 C3 118.5(9) . . ?
C4 C8 C3 129.8(9) . . ?
C40 C10 C14 121.0(8) . . ?
C48 C10 C14 120.9(9) . . ?
C48 C10 C40 118.0(9) . . ?
N6 C12 C22 112.8(8) . . ?
N6 C12 C47 119.8(9) . . ?
C22 C12 C47 127.4(9) . . ?
C29 N16 N17 104.8(8) . . ?
N2 C14 C10 119.8(8) . . ?
N2 C14 C36 120.2(8) . . ?
C36 C14 C10 120.0(8) . . ?
N12 C16 C4 126.0(8) . . ?
N12 C16 C54 115.0(8) . . ?
C4 C16 C54 118.9(7) . . ?
C70 C18 N10 120.5(8) . . ?
C70 C18 C80 121.0(9) . . ?
C80 C18 N10 118.4(9) . . ?
C24 C20 H20 119.1 . . ?
C24 C20 C30 121.8(9) . . ?
C30 C20 H20 119.1 . . ?
C81 N1 Dy1 141.5(12) . . ?
C12 C22 C26 127.9(9) . . ?
C50 C22 C12 105.0(8) . . ?
C50 C22 C26 127.1(9) . . ?
C23 N8 N9 103.9(8) . . ?
C20 C24 C76 118.5(9) . . ?
C20 C24 C53 121.3(10) . . ?
C76 C24 C53 120.2(11) . . ?
N5 C26 C22 126.7(9) . . ?
N5 C26 C46 113.9(8) . . ?
C22 C26 C46 119.3(8) . . ?
N17 C28 C62 118.4(9) . . ?
C66 C28 N17 121.3(9) . . ?
C66 C28 C62 120.3(10) . . ?
C20 C30 H30 119.9 . . ?
C20 C30 C54 120.3(10) . . ?
C54 C30 H30 119.9 . . ?
O5 C32 N17 122.4(9) . . ?
O5 C32 C68 131.3(9) . . ?
N17 C32 C68 106.2(8) . . ?
C38 C34 H34 120.4 . . ?
C38 C34 C43 119.1(10) . . ?
C43 C34 H34 120.4 . . ?
C58 C36 C14 123.3(9) . . ?
C23 C36 C14 130.4(9) . . ?
C23 C36 C58 106.3(9) . . ?
C34 C38 N7 118.9(9) . . ?
C11 C38 N7 121.6(9) . . ?
C11 C38 C34 119.6(10) . . ?
C10 C40 H40 119.7 . . ?
C72 C40 C10 120.5(10) . . ?
C72 C40 H40 119.7 . . ?
O4 C42 N13 122.0(8) . . ?
O4 C42 N14 121.7(7) . . ?
N13 C42 N14 116.2(8) . . ?
C66 C44 H44 119.6 . . ?
C51 C44 H44 119.6 . . ?
C51 C44 C66 120.8(11) . . ?
C78 C46 C26 122.5(8) . . ?
C78 C46 C25 116.7(9) . . ?
C25 C46 C26 120.5(9) . . ?
C10 C48 H48 120.2 . . ?
C10 C48 C41 119.6(10) . . ?
C41 C48 H48 120.2 . . ?
O6 C50 N7 123.5(9) . . ?
O6 C50 C22 131.1(9) . . ?
N7 C50 C22 105.4(8) . . ?
C45 C52 C63 120.9(10) . . ?
C49 C52 C45 118.6(10) . . ?
C49 C52 C63 120.4(10) . . ?
C30 C54 C16 119.6(9) . . ?
C60 C54 C16 122.2(9) . . ?
C60 C54 C30 118.2(9) . . ?
C72 C56 C61 118.8(10) . . ?
C41 C56 C72 117.6(10) . . ?
C41 C56 C61 123.6(11) . . ?
O2 C58 N9 125.0(9) . . ?
O2 C58 C36 129.6(9) . . ?
N9 C58 C36 105.4(9) . . ?
C54 C60 H60 119.1 . . ?
C54 C60 C76 121.8(10) . . ?
C76 C60 H60 119.1 . . ?
C28 C62 H62 120.4 . . ?
C13 C62 C28 119.2(11) . . ?
C13 C62 H62 120.4 . . ?
N15 C64 C68 120.8(8) . . ?
N15 C64 C74 122.5(9) . . ?
C68 C64 C74 116.7(9) . . ?
C28 C66 C44 119.5(10) . . ?
C28 C66 H66 120.3 . . ?
C44 C66 H66 120.3 . . ?
C32 C68 C64 124.2(9) . . ?
C32 C68 C29 105.4(8) . . ?
C29 C68 C64 130.3(9) . . ?
C18 C70 H70 120.9 . . ?
C18 C70 C82 118.2(10) . . ?
C82 C70 H70 120.9 . . ?
C40 C72 C56 121.6(10) . . ?
C40 C72 H72 119.2 . . ?
C56 C72 H72 119.2 . . ?
C21 C74 C64 123.3(10) . . ?
C21 C74 C35 119.1(11) . . ?
C35 C74 C64 117.6(11) . . ?
C24 C76 C60 119.5(10) . . ?
C24 C76 H76 120.2 . . ?
C60 C76 H76 120.2 . . ?
C46 C78 H78 118.7 . . ?
C49 C78 C46 122.6(10) . . ?
C49 C78 H78 118.7 . . ?
C18 C80 H80 120.3 . . ?
C27 C80 C18 119.4(10) . . ?
C27 C80 H80 120.3 . . ?
C70 C82 H82 118.7 . . ?
C7 C82 C70 122.7(11) . . ?
C7 C82 H82 118.7 . . ?
C48 C41 H41 118.7 . . ?
C56 C41 C48 122.5(10) . . ?
C56 C41 H41 118.7 . . ?
C74 C21 H21 119.6 . . ?
C74 C21 C55 120.8(13) . . ?
C55 C21 H21 119.6 . . ?
C34 C43 H43 119.1 . . ?
C59 C43 C34 121.8(11) . . ?
C59 C43 H43 119.1 . . ?
C38 C11 H11 120.0 . . ?
C31 C11 C38 120.0(11) . . ?
C31 C11 H11 120.0 . . ?
C52 C45 H45 119.4 . . ?
C52 C45 C25 121.3(10) . . ?
C25 C45 H45 119.4 . . ?
N8 C23 C36 111.4(10) . . ?
N8 C23 C57 117.5(10) . . ?
C36 C23 C57 130.9(11) . . ?
C12 C47 H47A 109.5 . . ?
C12 C47 H47B 109.5 . . ?
C12 C47 H47C 109.5 . . ?
H47A C47 H47B 109.5 . . ?
H47A C47 H47C 109.5 . . ?
H47B C47 H47C 109.5 . . ?
C8 C3 H3A 109.5 . . ?
C8 C3 H3B 109.5 . . ?
C8 C3 H3C 109.5 . . ?
H3A C3 H3B 109.5 . . ?
H3A C3 H3C 109.5 . . ?
H3B C3 H3C 109.5 . . ?
C52 C49 C78 120.0(10) . . ?
C52 C49 H49 120.0 . . ?
C78 C49 H49 120.0 . . ?
C46 C25 H25 119.6 . . ?
C45 C25 C46 120.8(10) . . ?
C45 C25 H25 119.6 . . ?
C44 C51 H51 120.1 . . ?
C13 C51 C44 119.8(10) . . ?
C13 C51 H51 120.1 . . ?
C62 C13 H13A 119.8 . . ?
C51 C13 C62 120.4(10) . . ?
C51 C13 H13A 119.8 . . ?
C24 C53 H53A 109.5 . . ?
C24 C53 H53B 109.5 . . ?
C24 C53 H53C 109.5 . . ?
H53A C53 H53B 109.5 . . ?
H53A C53 H53C 109.5 . . ?
H53B C53 H53C 109.5 . . ?
C80 C27 H27 119.5 . . ?
C80 C27 C7 121.0(10) . . ?
C7 C27 H27 119.5 . . ?
C21 C55 H55 121.0 . . ?
C69 C55 C21 117.9(14) . . ?
C69 C55 H55 121.0 . . ?
C82 C7 C27 117.8(11) . . ?
C82 C7 H7 121.1 . . ?
C27 C7 H7 121.1 . . ?
C23 C57 H57A 109.5 . . ?
C23 C57 H57B 109.5 . . ?
C23 C57 H57C 109.5 . . ?
H57A C57 H57B 109.5 . . ?
H57A C57 H57C 109.5 . . ?
H57B C57 H57C 109.5 . . ?
N16 C29 C68 112.5(9) . . ?
N16 C29 C17 116.2(10) . . ?
C68 C29 C17 131.1(10) . . ?
C43 C59 H59 120.9 . . ?
C43 C59 C31 118.3(11) . . ?
C31 C59 H59 120.9 . . ?
N18 C15 H15A 108.2 . . ?
N18 C15 H15B 108.2 . . ?
H15A C15 H15B 107.4 . . ?
C71 C15 N18 116.3(12) . . ?
C71 C15 H15A 108.2 . . ?
C71 C15 H15B 108.2 . . ?
C56 C61 H61A 109.5 . . ?
C56 C61 H61B 109.5 . . ?
C56 C61 H61C 109.5 . . ?
H61A C61 H61B 109.5 . . ?
H61A C61 H61C 109.5 . . ?
H61B C61 H61C 109.5 . . ?
C11 C31 C59 121.2(12) . . ?
C11 C31 H31 119.4 . . ?
C59 C31 H31 119.4 . . ?
C52 C63 H63A 109.5 . . ?
C52 C63 H63B 109.5 . . ?
C52 C63 H63C 109.5 . . ?
H63A C63 H63B 109.5 . . ?
H63A C63 H63C 109.5 . . ?
H63B C63 H63C 109.5 . . ?
H2A C2 H2B 109.5 . . ?
H2A C2 H2C 109.5 . . ?
H2B C2 H2C 109.5 . . ?
C33 C2 H2A 109.5 . . ?
C33 C2 H2B 109.5 . . ?
C33 C2 H2C 109.5 . . ?
N9 C65 C73 120.7(12) . . ?
C37 C65 N9 121.4(15) . . ?
C37 C65 C73 117.8(13) . . ?
N18 C33 H33A 108.3 . . ?
N18 C33 H33B 108.3 . . ?
C2 C33 N18 115.8(10) . . ?
C2 C33 H33A 108.3 . . ?
C2 C33 H33B 108.3 . . ?
H33A C33 H33B 107.4 . . ?
N18 C67 H67A 110.4 . . ?
N18 C67 H67B 110.4 . . ?
N18 C67 C75 106.8(12) . . ?
H67A C67 H67B 108.6 . . ?
C75 C67 H67A 110.4 . . ?
C75 C67 H67B 110.4 . . ?
C29 C17 H17A 109.5 . . ?
C29 C17 H17B 109.5 . . ?
C29 C17 H17C 109.5 . . ?
H17A C17 H17B 109.5 . . ?
H17A C17 H17C 109.5 . . ?
H17B C17 H17C 109.5 . . ?
C55 C69 C79 116.6(14) . . ?
C9 C69 C55 121.7(13) . . ?
C9 C69 C79 121.5(15) . . ?
C74 C35 H35 119.9 . . ?
C9 C35 C74 120.1(14) . . ?
C9 C35 H35 119.9 . . ?
C15 C71 H71A 109.5 . . ?
C15 C71 H71B 109.5 . . ?
C15 C71 H71C 109.5 . . ?
H71A C71 H71B 109.5 . . ?
H71A C71 H71C 109.5 . . ?
H71B C71 H71C 109.5 . . ?
C69 C9 C35 120.2(15) . . ?
C69 C9 H9 119.9 . . ?
C35 C9 H9 119.9 . . ?
C65 C73 H73 120.6 . . ?
C19 C73 C65 118.8(16) . . ?
C19 C73 H73 120.6 . . ?
C65 C37 H37 121.0 . . ?
C39 C37 C65 118.0(18) . . ?
C39 C37 H37 121.0 . . ?
C67 C75 H75A 109.5 . . ?
C67 C75 H75B 109.5 . . ?
C67 C75 H75C 109.5 . . ?
H75A C75 H75B 109.5 . . ?
H75A C75 H75C 109.5 . . ?
H75B C75 H75C 109.5 . . ?
C73 C19 H19 118.9 . . ?
C77 C19 C73 122.1(19) . . ?
C77 C19 H19 118.9 . . ?
C19 C77 H77 120.7 . . ?
C39 C77 C19 118.6(16) . . ?
C39 C77 H77 120.7 . . ?
C37 C39 H39 117.7 . . ?
C77 C39 C37 124.5(18) . . ?
C77 C39 H39 117.7 . . ?
C69 C79 H79A 109.5 . . ?
C69 C79 H79B 109.5 . . ?
C69 C79 H79C 109.5 . . ?
H79A C79 H79B 109.5 . . ?
H79A C79 H79C 109.5 . . ?
H79B C79 H79C 109.5 . . ?
H5A C5 H5B 109.5 . . ?
H5A C5 H5C 109.5 . . ?
H5B C5 H5C 109.5 . . ?
C81 C5 H5A 109.5 . . ?
C81 C5 H5B 109.5 . . ?
C81 C5 H5C 109.5 . . ?
N1 C81 C5 171.5(18) . . ?

loop_
_geom_bond_atom_site_label_1
_geom_bond_atom_site_label_2
_geom_bond_distance
_geom_bond_site_symmetry_2
_geom_bond_publ_flag
Dy1 O2 2.192(6) . ?
Dy1 O3 2.262(6) . ?
Dy1 O1 2.372(6) . ?
Dy1 O4 2.360(5) 2_655 ?
Dy1 O5 2.279(6) 2_655 ?
Dy1 N2 2.565(7) . ?
Dy1 N15 2.565(8) 2_655 ?
Dy1 N1 2.535(11) . ?
O2 C58 1.287(11) . ?
O3 C1 1.313(10) . ?
O1 C6 1.250(10) . ?
O4 C42 1.258(10) . ?
O5 C32 1.281(11) . ?
O6 H6 0.8400 . ?
O6 C50 1.245(11) . ?
N2 N3 1.407(9) . ?
N2 C14 1.304(11) . ?
N4 H4 0.8800 . ?
N4 N5 1.388(10) . ?
N4 C6 1.358(11) . ?
N10 N11 1.386(10) . ?
N10 C1 1.381(11) . ?
N10 C18 1.429(12) . ?
N12 N13 1.371(10) . ?
N12 C16 1.296(11) . ?
N3 H3 0.8800 . ?
N3 C6 1.331(11) . ?
N17 N16 1.401(11) . ?
N17 C28 1.410(12) . ?
N17 C32 1.376(11) . ?
N13 H13 0.8800 . ?
N13 C42 1.337(10) . ?
N5 C26 1.295(11) . ?
N11 C8 1.321(12) . ?
N14 H14 0.8800 . ?
N14 N15 1.377(10) . ?
N14 C42 1.354(11) . ?
N15 C64 1.311(12) . ?
C1 C4 1.389(12) . ?
N6 N7 1.405(11) . ?
N6 C12 1.300(12) . ?
N7 C38 1.428(12) . ?
N7 C50 1.382(12) . ?
C4 C8 1.409(13) . ?
C4 C16 1.472(12) . ?
N9 N8 1.391(12) . ?
N9 C58 1.338(12) . ?
N9 C65 1.410(15) . ?
N18 C15 1.471(13) . ?
N18 C33 1.477(14) . ?
N18 C67 1.458(14) . ?
C8 C3 1.484(14) . ?
C10 C14 1.489(12) . ?
C10 C40 1.399(14) . ?
C10 C48 1.394(13) . ?
C12 C22 1.431(13) . ?
C12 C47 1.483(13) . ?
N16 C29 1.316(13) . ?
C14 C36 1.462(13) . ?
C16 C54 1.497(13) . ?
C18 C70 1.375(14) . ?
C18 C80 1.395(13) . ?
C20 H20 0.9500 . ?
C20 C24 1.360(14) . ?
C20 C30 1.376(13) . ?
N1 C81 1.330(19) . ?
C22 C26 1.455(13) . ?
C22 C50 1.409(13) . ?
N8 C23 1.343(14) . ?
C24 C76 1.391(15) . ?
C24 C53 1.517(14) . ?
C26 C46 1.481(13) . ?
C28 C62 1.410(14) . ?
C28 C66 1.366(14) . ?
C30 H30 0.9500 . ?
C30 C54 1.391(13) . ?
C32 C68 1.392(13) . ?
C34 H34 0.9500 . ?
C34 C38 1.381(13) . ?
C34 C43 1.391(14) . ?
C36 C58 1.408(13) . ?
C36 C23 1.390(14) . ?
C38 C11 1.370(14) . ?
C40 H40 0.9500 . ?
C40 C72 1.371(13) . ?
C44 H44 0.9500 . ?
C44 C66 1.396(14) . ?
C44 C51 1.379(15) . ?
C46 C78 1.387(13) . ?
C46 C25 1.391(13) . ?
C48 H48 0.9500 . ?
C48 C41 1.401(14) . ?
C52 C45 1.378(15) . ?
C52 C49 1.374(15) . ?
C52 C63 1.519(14) . ?
C54 C60 1.360(14) . ?
C56 C72 1.399(15) . ?
C56 C41 1.347(15) . ?
C56 C61 1.516(14) . ?
C60 H60 0.9500 . ?
C60 C76 1.392(14) . ?
C62 H62 0.9500 . ?
C62 C13 1.390(15) . ?
C64 C68 1.450(13) . ?
C64 C74 1.491(13) . ?
C66 H66 0.9500 . ?
C68 C29 1.411(14) . ?
C70 H70 0.9500 . ?
C70 C82 1.384(14) . ?
C72 H72 0.9500 . ?
C74 C21 1.363(16) . ?
C74 C35 1.380(16) . ?
C76 H76 0.9500 . ?
C78 H78 0.9500 . ?
C78 C49 1.379(14) . ?
C80 H80 0.9500 . ?
C80 C27 1.366(15) . ?
C82 H82 0.9500 . ?
C82 C7 1.370(16) . ?
C41 H41 0.9500 . ?
C21 H21 0.9500 . ?
C21 C55 1.399(16) . ?
C43 H43 0.9500 . ?
C43 C59 1.342(15) . ?
C11 H11 0.9500 . ?
C11 C31 1.363(15) . ?
C45 H45 0.9500 . ?
C45 C25 1.384(14) . ?
C23 C57 1.499(16) . ?
C47 H47A 0.9800 . ?
C47 H47B 0.9800 . ?
C47 H47C 0.9800 . ?
C3 H3A 0.9800 . ?
C3 H3B 0.9800 . ?
C3 H3C 0.9800 . ?
C49 H49 0.9500 . ?
C25 H25 0.9500 . ?
C51 H51 0.9500 . ?
C51 C13 1.377(16) . ?
C13 H13A 0.9500 . ?
C53 H53A 0.9800 . ?
C53 H53B 0.9800 . ?
C53 H53C 0.9800 . ?
C27 H27 0.9500 . ?
C27 C7 1.406(17) . ?
C55 H55 0.9500 . ?
C55 C69 1.374(19) . ?
C7 H7 0.9500 . ?
C57 H57A 0.9800 . ?
C57 H57B 0.9800 . ?
C57 H57C 0.9800 . ?
C29 C17 1.495(15) . ?
C59 H59 0.9500 . ?
C59 C31 1.393(17) . ?
C15 H15A 0.9900 . ?
C15 H15B 0.9900 . ?
C15 C71 1.452(17) . ?
C61 H61A 0.9800 . ?
C61 H61B 0.9800 . ?
C61 H61C 0.9800 . ?
C31 H31 0.9500 . ?
C63 H63A 0.9800 . ?
C63 H63B 0.9800 . ?
C63 H63C 0.9800 . ?
C2 H2A 0.9800 . ?
C2 H2B 0.9800 . ?
C2 H2C 0.9800 . ?
C2 C33 1.451(16) . ?
C65 C73 1.42(2) . ?
C65 C37 1.388(19) . ?
C33 H33A 0.9900 . ?
C33 H33B 0.9900 . ?
C67 H67A 0.9900 . ?
C67 H67B 0.9900 . ?
C67 C75 1.56(2) . ?
C17 H17A 0.9800 . ?
C17 H17B 0.9800 . ?
C17 H17C 0.9800 . ?
C69 C9 1.34(2) . ?
C69 C79 1.552(17) . ?
C35 H35 0.9500 . ?
C35 C9 1.376(17) . ?
C71 H71A 0.9800 . ?
C71 H71B 0.9800 . ?
C71 H71C 0.9800 . ?
C9 H9 0.9500 . ?
C73 H73 0.9500 . ?
C73 C19 1.369(17) . ?
C37 H37 0.9500 . ?
C37 C39 1.38(2) . ?
C75 H75A 0.9800 . ?
C75 H75B 0.9800 . ?
C75 H75C 0.9800 . ?
C19 H19 0.9500 . ?
C19 C77 1.35(2) . ?
C77 H77 0.9500 . ?
C77 C39 1.29(2) . ?
C39 H39 0.9500 . ?
C79 H79A 0.9800 . ?
C79 H79B 0.9800 . ?
C79 H79C 0.9800 . ?
C5 H5A 0.9800 . ?
C5 H5B 0.9800 . ?
C5 H5C 0.9800 . ?
C5 C81 1.629(16) . ?

loop_
_geom_torsion_atom_site_label_1
_geom_torsion_atom_site_label_2
_geom_torsion_atom_site_label_3
_geom_torsion_atom_site_label_4
_geom_torsion
_geom_torsion_site_symmetry_1
_geom_torsion_site_symmetry_2
_geom_torsion_site_symmetry_3
_geom_torsion_site_symmetry_4
_geom_torsion_publ_flag
Dy1 O2 C58 N9 170.8(7) . . . . ?
Dy1 O2 C58 C36 -8.3(17) . . . . ?
Dy1 O3 C1 N10 -97.4(10) . . . . ?
Dy1 O3 C1 C4 82.9(12) . . . . ?
Dy1 O1 C6 N4 161.8(7) . . . . ?
Dy1 O1 C6 N3 -20.6(12) . . . . ?
Dy1 O4 C42 N13 174.5(7) 2_655 . . . ?
Dy1 O4 C42 N14 -5.1(13) 2_655 . . . ?
Dy1 O5 C32 N17 -171.9(6) 2_655 . . . ?
Dy1 O5 C32 C68 10.4(17) 2_655 . . . ?
Dy1 N2 N3 C6 7.1(9) . . . . ?
Dy1 N2 C14 C10 175.1(6) . . . . ?
Dy1 N2 C14 C36 -5.1(13) . . . . ?
Dy1 N15 C64 C68 20.2(15) 2_655 . . . ?
Dy1 N15 C64 C74 -158.7(8) 2_655 . . . ?
O3 C1 C4 C8 -177.8(9) . . . . ?
O3 C1 C4 C16 1.5(15) . . . . ?
O5 C32 C68 C64 -5.8(18) . . . . ?
O5 C32 C68 C29 176.8(11) . . . . ?
N2 N3 C6 O1 8.0(13) . . . . ?
N2 N3 C6 N4 -174.3(8) . . . . ?
N2 C14 C36 C58 7.9(14) . . . . ?
N2 C14 C36 C23 -174.2(10) . . . . ?
N4 N5 C26 C22 1.0(14) . . . . ?
N4 N5 C26 C46 -175.4(8) . . . . ?
N10 N11 C8 C4 1.4(10) . . . . ?
N10 N11 C8 C3 174.6(8) . . . . ?
N10 C1 C4 C8 2.4(9) . . . . ?
N10 C1 C4 C16 -178.2(8) . . . . ?
N10 C18 C70 C82 -175.3(9) . . . . ?
N10 C18 C80 C27 176.7(10) . . . . ?
N12 N13 C42 O4 179.0(9) . . . . ?
N12 N13 C42 N14 -1.4(13) . . . . ?
N12 C16 C54 C30 -141.2(9) . . . . ?
N12 C16 C54 C60 38.1(14) . . . . ?
N3 N2 C14 C10 4.8(12) . . . . ?
N3 N2 C14 C36 -175.5(8) . . . . ?
N17 N16 C29 C68 -0.5(13) . . . . ?
N17 N16 C29 C17 -177.4(10) . . . . ?
N17 C28 C62 C13 176.1(10) . . . . ?
N17 C28 C66 C44 -175.4(10) . . . . ?
N17 C32 C68 C64 176.2(9) . . . . ?
N17 C32 C68 C29 -1.2(11) . . . . ?
N13 N12 C16 C4 -0.2(14) . . . . ?
N13 N12 C16 C54 -176.6(8) . . . . ?
N5 N4 C6 O1 -163.8(8) . . . . ?
N5 N4 C6 N3 18.4(12) . . . . ?
N5 C26 C46 C78 -28.1(13) . . . . ?
N5 C26 C46 C25 146.3(10) . . . . ?
N11 N10 C1 O3 178.5(7) . . . . ?
N11 N10 C1 C4 -1.7(9) . . . . ?
N11 N10 C18 C70 153.5(9) . . . . ?
N11 N10 C18 C80 -23.4(12) . . . . ?
N14 N15 C64 C68 -174.2(9) . . . . ?
N14 N15 C64 C74 6.8(14) . . . . ?
N15 N14 C42 O4 12.4(14) . . . . ?
N15 N14 C42 N13 -167.2(8) . . . . ?
N15 C64 C68 C32 -9.9(16) . . . . ?
N15 C64 C68 C29 166.7(11) . . . . ?
N15 C64 C74 C21 -78.8(14) . . . . ?
N15 C64 C74 C35 102.5(13) . . . . ?
C1 N10 N11 C8 0.2(10) . . . . ?
C1 N10 C18 C70 -18.3(15) . . . . ?
C1 N10 C18 C80 164.7(9) . . . . ?
C1 C4 C8 N11 -2.5(11) . . . . ?
C1 C4 C8 C3 -174.7(10) . . . . ?
C1 C4 C16 N12 41.3(14) . . . . ?
C1 C4 C16 C54 -142.5(9) . . . . ?
N6 N7 C38 C34 18.1(14) . . . . ?
N6 N7 C38 C11 -161.2(10) . . . . ?
N6 N7 C50 O6 174.8(9) . . . . ?
N6 N7 C50 C22 -3.1(10) . . . . ?
N6 C12 C22 C26 -179.6(9) . . . . ?
N6 C12 C22 C50 -1.1(11) . . . . ?
N7 N6 C12 C22 -0.8(11) . . . . ?
N7 N6 C12 C47 -177.8(8) . . . . ?
N7 C38 C11 C31 178.1(11) . . . . ?
C4 C16 C54 C30 42.2(13) . . . . ?
C4 C16 C54 C60 -138.5(10) . . . . ?
N9 N8 C23 C36 0.6(13) . . . . ?
N9 N8 C23 C57 176.3(10) . . . . ?
N9 C65 C73 C19 -178.4(14) . . . . ?
N9 C65 C37 C39 178.4(14) . . . . ?
C6 N4 N5 C26 -176.8(8) . . . . ?
C8 C4 C16 N12 -139.5(10) . . . . ?
C8 C4 C16 C54 36.7(13) . . . . ?
C10 C14 C36 C58 -172.3(9) . . . . ?
C10 C14 C36 C23 5.6(16) . . . . ?
C10 C40 C72 C56 -2.3(16) . . . . ?
C10 C48 C41 C56 -1.4(18) . . . . ?
C12 N6 N7 C38 -177.8(8) . . . . ?
C12 N6 N7 C50 2.5(11) . . . . ?
C12 C22 C26 N5 137.2(11) . . . . ?
C12 C22 C26 C46 -46.5(14) . . . . ?
C12 C22 C50 O6 -175.3(10) . . . . ?
C12 C22 C50 N7 2.5(10) . . . . ?
N16 N17 C28 C62 8.3(14) . . . . ?
N16 N17 C28 C66 -172.2(10) . . . . ?
N16 N17 C32 O5 -177.3(9) . . . . ?
N16 N17 C32 C68 1.0(11) . . . . ?
C14 N2 N3 C6 179.8(8) . . . . ?
C14 C10 C40 C72 -176.8(9) . . . . ?
C14 C10 C48 C41 178.7(10) . . . . ?
C14 C36 C58 O2 -2.3(17) . . . . ?
C14 C36 C58 N9 178.5(9) . . . . ?
C14 C36 C23 N8 -178.7(10) . . . . ?
C14 C36 C23 C57 6(2) . . . . ?
C16 N12 N13 C42 170.6(9) . . . . ?
C16 C4 C8 N11 178.2(8) . . . . ?
C16 C4 C8 C3 5.9(16) . . . . ?
C16 C54 C60 C76 179.6(9) . . . . ?
C18 N10 N11 C8 -173.1(8) . . . . ?
C18 N10 C1 O3 -9.3(14) . . . . ?
C18 N10 C1 C4 170.5(8) . . . . ?
C18 C70 C82 C7 -2.4(17) . . . . ?
C18 C80 C27 C7 -0.6(18) . . . . ?
C20 C24 C76 C60 -0.4(16) . . . . ?
C20 C30 C54 C16 179.7(9) . . . . ?
C20 C30 C54 C60 0.4(14) . . . . ?
C22 C26 C46 C78 155.2(9) . . . . ?
C22 C26 C46 C25 -30.4(14) . . . . ?
N8 N9 C58 O2 -179.0(9) . . . . ?
N8 N9 C58 C36 0.2(12) . . . . ?
N8 N9 C65 C73 162.5(13) . . . . ?
N8 N9 C65 C37 -15.3(19) . . . . ?
C24 C20 C30 C54 0.3(15) . . . . ?
C26 C22 C50 O6 3.3(17) . . . . ?
C26 C22 C50 N7 -179.0(9) . . . . ?
C26 C46 C78 C49 173.7(9) . . . . ?
C26 C46 C25 C45 -172.3(10) . . . . ?
C28 N17 N16 C29 -172.5(9) . . . . ?
C28 N17 C32 O5 -6.6(17) . . . . ?
C28 N17 C32 C68 171.6(10) . . . . ?
C28 C62 C13 C51 1.6(19) . . . . ?
C30 C20 C24 C76 -0.3(16) . . . . ?
C30 C20 C24 C53 179.5(10) . . . . ?
C30 C54 C60 C76 -1.0(15) . . . . ?
C32 N17 N16 C29 -0.3(12) . . . . ?
C32 N17 C28 C62 -161.9(10) . . . . ?
C32 N17 C28 C66 17.6(18) . . . . ?
C32 C68 C29 N16 1.1(13) . . . . ?
C32 C68 C29 C17 177.5(13) . . . . ?
C34 C38 C11 C31 -1.2(18) . . . . ?
C34 C43 C59 C31 -1.0(18) . . . . ?
C38 N7 C50 O6 -4.9(16) . . . . ?
C38 N7 C50 C22 177.2(9) . . . . ?
C38 C34 C43 C59 -0.8(17) . . . . ?
C38 C11 C31 C59 -1(2) . . . . ?
C40 C10 C14 N2 70.5(12) . . . . ?
C40 C10 C14 C36 -109.2(11) . . . . ?
C40 C10 C48 C41 2.4(15) . . . . ?
C42 N14 N15 Dy1 -12.4(11) . . . 2_655 ?
C42 N14 N15 C64 179.1(9) . . . . ?
C44 C51 C13 C62 -1(2) . . . . ?
C46 C78 C49 C52 -0.7(16) . . . . ?
C48 C10 C14 N2 -105.6(11) . . . . ?
C48 C10 C14 C36 74.6(12) . . . . ?
C48 C10 C40 C72 -0.5(15) . . . . ?
C50 N7 C38 C34 -162.3(10) . . . . ?
C50 N7 C38 C11 18.4(16) . . . . ?
C50 C22 C26 N5 -41.0(16) . . . . ?
C50 C22 C26 C46 135.3(10) . . . . ?
C52 C45 C25 C46 -2.4(17) . . . . ?
C54 C60 C76 C24 1.0(16) . . . . ?
C58 N9 N8 C23 -0.5(12) . . . . ?
C58 N9 C65 C73 -16(2) . . . . ?
C58 N9 C65 C37 166.5(13) . . . . ?
C58 C36 C23 N8 -0.5(13) . . . . ?
C58 C36 C23 C57 -175.5(12) . . . . ?
C62 C28 C66 C44 4.0(17) . . . . ?
C64 C68 C29 N16 -176.1(11) . . . . ?
C64 C68 C29 C17 0(2) . . . . ?
C64 C74 C21 C55 -176.5(10) . . . . ?
C64 C74 C35 C9 177.6(11) . . . . ?
C66 C28 C62 C13 -3.3(17) . . . . ?
C66 C44 C51 C13 1.3(19) . . . . ?
C68 C64 C74 C21 102.3(13) . . . . ?
C68 C64 C74 C35 -76.5(13) . . . . ?
C70 C18 C80 C27 -0.2(16) . . . . ?
C70 C82 C7 C27 2(2) . . . . ?
C72 C56 C41 C48 -1.4(17) . . . . ?
C74 C64 C68 C32 169.1(10) . . . . ?
C74 C64 C68 C29 -14.3(17) . . . . ?
C74 C21 C55 C69 -3.0(19) . . . . ?
C74 C35 C9 C69 1(2) . . . . ?
C78 C46 C25 C45 2.4(15) . . . . ?
C80 C18 C70 C82 1.6(15) . . . . ?
C80 C27 C7 C82 0(2) . . . . ?
C41 C56 C72 C40 3.3(16) . . . . ?
C21 C74 C35 C9 -1.2(19) . . . . ?
C21 C55 C69 C9 3(2) . . . . ?
C21 C55 C69 C79 178.6(12) . . . . ?
C43 C34 C38 N7 -177.5(9) . . . . ?
C43 C34 C38 C11 1.8(16) . . . . ?
C43 C59 C31 C11 2(2) . . . . ?
C45 C52 C49 C78 0.7(16) . . . . ?
C23 C36 C58 O2 179.4(10) . . . . ?
C23 C36 C58 N9 0.2(11) . . . . ?
C47 C12 C22 C26 -2.9(16) . . . . ?
C47 C12 C22 C50 175.6(10) . . . . ?
C49 C52 C45 C25 0.8(17) . . . . ?
C25 C46 C78 C49 -0.9(15) . . . . ?
C51 C44 C66 C28 -3.1(18) . . . . ?
C53 C24 C76 C60 179.9(10) . . . . ?
C55 C69 C9 C35 -2(2) . . . . ?
C15 N18 C33 C2 -167.8(10) . . . . ?
C15 N18 C67 C75 -71.0(15) . . . . ?
C61 C56 C72 C40 -178.8(10) . . . . ?
C61 C56 C41 C48 -179.2(11) . . . . ?
C63 C52 C45 C25 -178.1(10) . . . . ?
C63 C52 C49 C78 179.6(10) . . . . ?
C65 N9 N8 C23 -179.0(11) . . . . ?
C65 N9 C58 O2 -0.7(18) . . . . ?
C65 N9 C58 C36 178.5(11) . . . . ?
C65 C73 C19 C77 -1(3) . . . . ?
C65 C37 C39 C77 1(3) . . . . ?
C33 N18 C15 C71 169.2(11) . . . . ?
C33 N18 C67 C75 69.4(14) . . . . ?
C67 N18 C15 C71 -49.6(16) . . . . ?
C67 N18 C33 C2 50.5(14) . . . . ?
C35 C74 C21 C55 2.2(17) . . . . ?
C73 C65 C37 C39 0(2) . . . . ?
C73 C19 C77 C39 2(3) . . . . ?
C37 C65 C73 C19 0(2) . . . . ?
C19 C77 C39 C37 -2(3) . . . . ?
C79 C69 C9 C35 -177.5(13) . . . . ?

loop_
_smtbx_masks_void_nr
_smtbx_masks_void_average_x
_smtbx_masks_void_average_y
_smtbx_masks_void_average_z
_smtbx_masks_void_volume
_smtbx_masks_void_count_electrons
_smtbx_masks_void_content
1 0.000 0.500 -0.410 1699.8 143.4 '6 CH3CN'
2 0.222 0.162 0.667 7.4 0.0 ?
3 0.222 0.837 0.167 7.4 0.0 ?
4 0.500 0.000 -0.256 1699.8 143.4 '6 CH3CN'
5 0.278 0.338 0.333 7.4 0.0 ?
6 0.278 0.663 0.833 7.4 0.0 ?
7 0.722 0.338 0.167 7.4 0.0 ?
8 0.722 0.663 0.667 7.4 0.0 ?
9 0.778 0.162 0.833 7.4 0.0 ?
10 0.778 0.837 0.333 7.4 0.0 ?
